data_4350160
loop_
_publ_author_name
'Th\'ebault, Fr\'ed\'eric'
'Barnett, Sarah A.'
'Blake, Alexander J.'
'Wilson, Claire'
'Champness, Neil R.'
'Schr\"oder, Martin'

_publ_section_title
;
 Control of copper(I) iodide architectures by ligand design: angular
 versus linear bridging ligands.
;
_journal_issue 16
_journal_name_full 'Inorganic chemistry'
_journal_page_first 6179
_journal_page_last 6187
_journal_paper_doi 10.1021/ic052130k
_journal_volume 45
_journal_year 2006
_chemical_formula_moiety 'C144 H144 N48 O16'
_chemical_formula_sum 'C18 H18 N6 O2'
_chemical_formula_weight 349.38
_space_group_IT_number 15
_space_group_name_Hall '-C 2yc'
_space_group_name_H-M_alt 'C 1 2/c 1'
_symmetry_cell_setting monoclinic
_symmetry_space_group_name_H-M 'C 1 2/c 1'
_atom_sites_solution_hydrogens geom
_atom_sites_solution_primary direct
_atom_sites_solution_secondary difmap
_audit_creation_method 'enCIFer editing of SHELXL97 CIF output'
_cell_angle_alpha 90.00
_cell_angle_beta 126.78(3)
_cell_angle_gamma 90.00
_cell_formula_units_Z 8
_cell_length_a 38.565(8)
_cell_length_b 3.7140(7)
_cell_length_c 29.750(6)
_cell_measurement_reflns_used 57683
_cell_measurement_temperature 120(2)
_cell_measurement_theta_max 27.5
_cell_measurement_theta_min 2.9
_cell_volume 3412.9(18)
_computing_cell_refinement COLLECT
_computing_data_collection 'COLLECT (Nonius, 1998)'
_computing_data_reduction 'DENZO (Otwinowski & Minor, 1997)'
_computing_molecular_graphics 'Bruker SHELXTL (Bruker, 2001)'
_computing_publication_material 'enCIFer(Allen et al.,2004;PLATON(Spek,2003)'
_computing_structure_refinement 'SHELXL-97 (Sheldrick, 1997)'
_computing_structure_solution 'SHELXS-97 (Sheldrick, 1990)'
_diffrn_ambient_temperature 120(2)
_diffrn_measured_fraction_theta_full 0.994
_diffrn_measured_fraction_theta_max 0.994
_diffrn_measurement_device_type 'Nonius kappa CCD area detector'
_diffrn_measurement_method 'omega and phi'
_diffrn_radiation_monochromator graphite
_diffrn_radiation_source 'FR591 rotating anode source'
_diffrn_radiation_type MoK\a
_diffrn_radiation_wavelength 0.71073
_diffrn_reflns_av_R_equivalents 0.105
_diffrn_reflns_av_sigmaI/netI 0.085
_diffrn_reflns_limit_h_max 50
_diffrn_reflns_limit_h_min -48
_diffrn_reflns_limit_k_max 4
_diffrn_reflns_limit_k_min -4
_diffrn_reflns_limit_l_max 38
_diffrn_reflns_limit_l_min -38
_diffrn_reflns_number 23844
_diffrn_reflns_theta_full 27.59
_diffrn_reflns_theta_max 27.59
_diffrn_reflns_theta_min 3.24
_diffrn_standards_decay_% 0
_diffrn_standards_number 0
_exptl_absorpt_coefficient_mu 0.094
_exptl_absorpt_correction_T_max 1.000
_exptl_absorpt_correction_T_min 0.507
_exptl_absorpt_correction_type multi-scan
_exptl_absorpt_process_details '(SADABS v2.10; Sheldrick, 2001)'
_exptl_crystal_colour Needle
_exptl_crystal_density_diffrn 1.360
_exptl_crystal_density_method 'not measured'
_exptl_crystal_description Colourless
_exptl_crystal_F_000 1464
_exptl_crystal_size_max 0.16
_exptl_crystal_size_mid 0.03
_exptl_crystal_size_min 0.01
_refine_diff_density_max 0.34
_refine_diff_density_min -0.42
_refine_diff_density_rms 0.06
_refine_ls_extinction_method none
_refine_ls_goodness_of_fit_ref 1.08
_refine_ls_hydrogen_treatment mixed
_refine_ls_matrix_type full
_refine_ls_number_parameters 251
_refine_ls_number_reflns 3929
_refine_ls_number_restraints 9
_refine_ls_restrained_S_all 1.08
_refine_ls_R_factor_all 0.133
_refine_ls_R_factor_gt 0.0786
_refine_ls_shift/su_max 0.020
_refine_ls_shift/su_mean 0.002
_refine_ls_structure_factor_coef Fsqd
_refine_ls_weighting_details 'calc w=1/[\s^2^(Fo^2^)+(0.057P)^2^+6.520P] where P=(Fo^2^+2Fc^2^)/3'
_refine_ls_weighting_scheme calc
_refine_ls_wR_factor_gt 0.160
_refine_ls_wR_factor_ref 0.182
_reflns_number_gt 2508
_reflns_number_total 3929
_reflns_threshold_expression >2sigma(I)
_cod_data_source_file ic052130ksi20051213_112518.cif
_cod_data_source_block 4pypym
_cod_depositor_comments
;
The following automatic conversions were performed:

data item '_exptl_absorpt_correction_type' value 'Multi-scan' was
changed to 'multi-scan' in accordance with the
/home/saulius/struct/COD-crude-data/automatic-downloads/DataCite-retrospective/ACS/depositions/lib/dictionaries/cif_core.dic
dictionary named 'cif_core.dic' version 2.4.2 last updated on
2011-04-26.

data item '_symmetry_cell_setting' value 'Monoclinic' was changed to
'monoclinic' in accordance with the
/home/saulius/struct/COD-crude-data/automatic-downloads/DataCite-retrospective/ACS/depositions/lib/dictionaries/cif_core.dic
dictionary named 'cif_core.dic' version 2.4.2 last updated on
2011-04-26.

Automatic conversion script
Id: cif_fix_values 6909 2019-04-08 15:41:33Z antanas 
;
_cod_original_cell_volume 3413.1(12)
_cod_original_sg_symbol_H-M 'C 2/c'
_cod_database_code 4350160

loop_
_symmetry_equiv_pos_as_xyz
'x, y, z'
'-x, y, -z+1/2'
'x+1/2, y+1/2, z'
'-x+1/2, y+1/2, -z+1/2'
'-x, -y, -z'
'x, -y, z-1/2'
'-x+1/2, -y+1/2, -z'
'x+1/2, -y+1/2, z-1/2'

loop_
_atom_site_label
_atom_site_type_symbol
_atom_site_fract_x
_atom_site_fract_y
_atom_site_fract_z
_atom_site_U_iso_or_equiv
_atom_site_adp_type
_atom_site_occupancy
_atom_site_symmetry_multiplicity
_atom_site_calc_flag
_atom_site_refinement_flags
_atom_site_disorder_assembly
_atom_site_disorder_group
N1 N 0.15088(8) 0.4699(7) 0.85267(10) 0.0364(6) Uani 1 1 d . . .
C2 C 0.11002(10) 0.3582(8) 0.81774(12) 0.0348(7) Uani 1 1 d . . .
H2A H 0.0954 0.2930 0.8333 0.042 Uiso 1 1 calc R . .
C3 C 0.08757(9) 0.3314(8) 0.76026(12) 0.0315(7) Uani 1 1 d . . .
H3A H 0.0585 0.2477 0.7373 0.038 Uiso 1 1 calc R . .
C4 C 0.10829(9) 0.4292(7) 0.73671(12) 0.0292(6) Uani 1 1 d . . .
C5 C 0.15064(10) 0.5474(8) 0.77250(12) 0.0331(7) Uani 1 1 d . . .
H5A H 0.1660 0.6157 0.7581 0.040 Uiso 1 1 calc R . .
C6 C 0.17034(10) 0.5651(8) 0.82928(13) 0.0365(7) Uani 1 1 d . . .
H6A H 0.1993 0.6495 0.8532 0.044 Uiso 1 1 calc R . .
C7 C 0.08608(9) 0.4006(8) 0.67555(12) 0.0297(6) Uani 1 1 d . . .
C8 C 0.04249(10) 0.4863(8) 0.63579(12) 0.0342(7) Uani 1 1 d . . .
H8A H 0.0264 0.5688 0.6485 0.041 Uiso 1 1 calc R . .
N9 N 0.02231(8) 0.4573(7) 0.58040(11) 0.0393(6) Uani 1 1 d . . .
C10 C 0.04637(10) 0.3380(9) 0.56533(13) 0.0378(7) Uani 1 1 d . . .
H10A H 0.0322 0.3143 0.5262 0.045 Uiso 1 1 calc R . .
N11 N 0.08810(8) 0.2475(7) 0.59880(10) 0.0387(6) Uani 1 1 d . . .
C12 C 0.10732(10) 0.2817(8) 0.65371(12) 0.0336(7) Uani 1 1 d . . .
H12A H 0.1371 0.2214 0.6792 0.040 Uiso 1 1 calc R . .
N13 N -0.08488(8) -0.0615(7) 0.58910(10) 0.0358(6) Uani 1 1 d . . .
C14 C -0.12723(10) -0.0896(8) 0.56416(12) 0.0338(7) Uani 1 1 d . . .
H14A H -0.1362 -0.1833 0.5854 0.041 Uiso 1 1 calc R . .
C15 C -0.15883(10) 0.0097(7) 0.50919(12) 0.0308(6) Uani 1 1 d . . .
H15A H -0.1886 -0.0155 0.4935 0.037 Uiso 1 1 calc R . .
C16 C -0.14668(9) 0.1468(7) 0.47702(11) 0.0278(6) Uani 1 1 d . . .
C17 C -0.10243(9) 0.1744(8) 0.50259(11) 0.0305(6) Uani 1 1 d . . .
H17A H -0.0924 0.2631 0.4823 0.037 Uiso 1 1 calc R . .
C18 C -0.07375(9) 0.0709(8) 0.55753(12) 0.0335(7) Uani 1 1 d . . .
H18A H -0.0438 0.0950 0.5745 0.040 Uiso 1 1 calc R . .
C19 C -0.17935(8) 0.2551(7) 0.41783(11) 0.0250(6) Uani 1 1 d . . .
C20 C -0.21985(9) 0.3868(8) 0.39811(12) 0.0313(7) Uani 1 1 d . . .
H20A H -0.2268 0.4081 0.4237 0.038 Uiso 1 1 calc R . .
N21 N -0.24939(8) 0.4848(7) 0.34483(10) 0.0337(6) Uani 1 1 d . . .
C22 C -0.23802(10) 0.4451(8) 0.31088(12) 0.0344(7) Uani 1 1 d . . .
H22A H -0.2591 0.5107 0.2727 0.041 Uiso 1 1 calc R . .
N23 N -0.20039(8) 0.3236(7) 0.32439(9) 0.0338(6) Uani 1 1 d . . .
C24 C -0.17140(9) 0.2278(8) 0.37808(11) 0.0300(6) Uani 1 1 d . . .
H24A H -0.1442 0.1372 0.3896 0.036 Uiso 1 1 calc R . .
O1 O -0.00767(15) -0.0283(14) 0.6990(2) 0.0424(11) Uiso 0.50 1 d PD A 1
H11 H -0.0304(13) -0.115(19) 0.6697(19) 0.064 Uiso 0.50 1 d PD B 1
H12 H -0.016(2) 0.142(13) 0.709(3) 0.064 Uiso 0.50 1 d PD C 1
O1A O -0.00980(15) -0.2666(14) 0.6993(2) 0.0415(10) Uiso 0.50 1 d PD D 2
H13 H -0.011(2) -0.175(17) 0.724(2) 0.062 Uiso 0.50 1 d PD E 2
H14 H -0.018(2) -0.480(7) 0.695(3) 0.062 Uiso 0.50 1 d PD F 2
O2 O 0.2308(3) 0.390(2) 0.9646(4) 0.090(2) Uiso 0.50 1 d PD G 1
H21 H 0.216(3) 0.44(3) 0.976(5) 0.135 Uiso 0.50 1 d PD H 1
H22 H 0.228(4) 0.167(7) 0.958(5) 0.135 Uiso 0.50 1 d PD I 1
O2A O 0.2307(2) 0.596(2) 0.9641(3) 0.086(2) Uiso 0.50 1 d P J 2

loop_
_atom_site_aniso_label
_atom_site_aniso_U_11
_atom_site_aniso_U_22
_atom_site_aniso_U_33
_atom_site_aniso_U_23
_atom_site_aniso_U_13
_atom_site_aniso_U_12
N1 0.0380(15) 0.0360(14) 0.0327(14) -0.0011(11) 0.0198(13) 0.0007(11)
C2 0.0360(17) 0.0355(17) 0.0341(17) 0.0023(13) 0.0216(15) 0.0029(13)
C3 0.0292(15) 0.0312(16) 0.0312(16) -0.0012(12) 0.0165(13) -0.0018(12)
C4 0.0321(16) 0.0215(14) 0.0351(16) 0.0012(12) 0.0206(14) 0.0020(12)
C5 0.0362(17) 0.0292(15) 0.0375(17) 0.0009(13) 0.0240(15) 0.0017(13)
C6 0.0332(16) 0.0357(17) 0.0372(18) -0.0034(13) 0.0191(15) -0.0009(13)
C7 0.0322(16) 0.0268(15) 0.0315(16) 0.0006(12) 0.0197(13) -0.0024(12)
C8 0.0337(17) 0.0335(17) 0.0364(18) 0.0013(13) 0.0215(15) 0.0023(13)
N9 0.0365(15) 0.0464(16) 0.0331(15) 0.0026(12) 0.0199(13) 0.0042(12)
C10 0.0386(18) 0.0437(18) 0.0300(16) 0.0027(14) 0.0199(15) 0.0022(14)
N11 0.0384(15) 0.0438(15) 0.0347(15) 0.0033(12) 0.0222(13) 0.0062(12)
C12 0.0316(16) 0.0382(17) 0.0322(17) 0.0018(13) 0.0197(14) 0.0017(13)
N13 0.0413(15) 0.0329(14) 0.0232(13) -0.0016(10) 0.0140(12) -0.0013(12)
C14 0.0438(18) 0.0302(16) 0.0254(15) -0.0029(12) 0.0196(14) -0.0046(14)
C15 0.0352(16) 0.0290(15) 0.0266(15) -0.0033(12) 0.0176(14) -0.0031(12)
C16 0.0353(16) 0.0222(14) 0.0265(15) -0.0019(11) 0.0189(13) 0.0004(12)
C17 0.0325(16) 0.0331(16) 0.0247(15) 0.0003(12) 0.0165(14) -0.0002(12)
C18 0.0274(15) 0.0350(17) 0.0295(16) -0.0023(13) 0.0123(13) -0.0027(13)
C19 0.0264(14) 0.0226(14) 0.0234(14) -0.0024(11) 0.0135(12) -0.0016(11)
C20 0.0308(16) 0.0334(16) 0.0312(16) -0.0007(13) 0.0193(14) -0.0023(13)
N21 0.0271(13) 0.0360(14) 0.0287(13) 0.0026(11) 0.0118(11) 0.0027(10)
C22 0.0334(16) 0.0358(17) 0.0242(15) 0.0021(12) 0.0120(13) 0.0004(13)
N23 0.0314(13) 0.0412(15) 0.0238(13) 0.0023(11) 0.0138(11) 0.0006(11)
C24 0.0296(15) 0.0353(16) 0.0229(15) 0.0007(12) 0.0144(13) 0.0023(13)

loop_
_atom_type_symbol
_atom_type_description
_atom_type_scat_dispersion_real
_atom_type_scat_dispersion_imag
_atom_type_scat_source
C C 0.0033 0.0016 'International Tables Vol C Tables 4.2.6.8 and 6.1.1.4'
H H 0.0000 0.0000 'International Tables Vol C Tables 4.2.6.8 and 6.1.1.4'
N N 0.0061 0.0033 'International Tables Vol C Tables 4.2.6.8 and 6.1.1.4'
O O 0.0106 0.0060 'International Tables Vol C Tables 4.2.6.8 and 6.1.1.4'

loop_
_geom_angle_atom_site_label_1
_geom_angle_atom_site_label_2
_geom_angle_atom_site_label_3
_geom_angle
C2 N1 C6 116.5(3)
N1 C2 C3 124.0(3)
C2 C3 C4 118.8(3)
C5 C4 C3 117.7(3)
C5 C4 C7 121.2(3)
C3 C4 C7 121.1(3)
C6 C5 C4 119.3(3)
N1 C6 C5 123.7(3)
C12 C7 C8 115.2(3)
C12 C7 C4 122.0(3)
C8 C7 C4 122.9(3)
N9 C8 C7 122.8(3)
C10 N9 C8 115.7(3)
N9 C10 N11 127.5(3)
C10 N11 C12 115.3(3)
N11 C12 C7 123.5(3)
C14 N13 C18 116.0(2)
N13 C14 C15 123.8(3)
C14 C15 C16 119.4(3)
C15 C16 C17 117.3(3)
C15 C16 C19 121.4(3)
C17 C16 C19 121.4(2)
C18 C17 C16 118.7(3)
N13 C18 C17 124.8(3)
C20 C19 C24 115.5(3)
C20 C19 C16 122.6(2)
C24 C19 C16 121.8(2)
N21 C20 C19 122.9(3)
C22 N21 C20 115.9(2)
N21 C22 N23 127.2(3)
C22 N23 C24 115.5(2)
N23 C24 C19 122.9(3)

loop_
_geom_bond_atom_site_label_1
_geom_bond_atom_site_label_2
_geom_bond_distance
N1 C2 1.332(4)
N1 C6 1.341(4)
C2 C3 1.382(4)
C3 C4 1.390(4)
C4 C5 1.383(4)
C4 C7 1.480(4)
C5 C6 1.378(4)
C7 C12 1.388(4)
C7 C8 1.395(4)
C8 N9 1.341(4)
N9 C10 1.325(4)
C10 N11 1.333(4)
N11 C12 1.336(4)
N13 C14 1.333(4)
N13 C18 1.338(4)
C14 C15 1.382(4)
C15 C16 1.390(4)
C16 C17 1.395(4)
C16 C19 1.481(4)
C17 C18 1.370(4)
C19 C20 1.388(4)
C19 C24 1.392(4)
C20 N21 1.334(4)
N21 C22 1.329(4)
C22 N23 1.331(4)
N23 C24 1.338(4)
